data_4032455
loop_
_publ_author_name
'Farajidizaji, Behzad'
'Huang, Changfeng'
'Thakellapalli, Haresh'
'Li, Shuangjiang'
'Akhmedov, Novruz G.'
'Popp, Brian V.'
'Petersen, Jeffrey L.'
'Wang, Kung K.'

_publ_section_title
;
 Synthesis and Characterization of Functionalized [12]Cycloparaphenylenes
 Containing Four Alternating Biphenyl and Naphthyl Units.
;
_journal_issue 8
_journal_name_full 'The Journal of organic chemistry'
_journal_page_first 4458
_journal_page_last 4464
_journal_paper_doi 10.1021/acs.joc.7b00397
_journal_volume 82
_journal_year 2017
_chemical_formula_sum 'C36 H28 Br2 O2'
_chemical_formula_weight 652.40
_space_group_crystal_system orthorhombic
_space_group_IT_number 61
_space_group_name_Hall '-P 2ac 2ab'
_space_group_name_H-M_alt 'P b c a'
_symmetry_space_group_name_Hall '-P 2ac 2ab'
_symmetry_space_group_name_H-M 'P b c a'
_atom_sites_solution_hydrogens geom
_cell_angle_alpha 90
_cell_angle_beta 90
_cell_angle_gamma 90
_cell_formula_units_Z 8
_cell_length_a 10.6995(4)
_cell_length_b 15.0959(6)
_cell_length_c 34.2987(13)
_cell_measurement_reflns_used 9954
_cell_measurement_temperature 100.(2)
_cell_measurement_theta_max 32.5540
_cell_measurement_theta_min 2.9361
_cell_volume 5539.9(4)
_computing_cell_refinement 'SAINT V8.34A (Bruker AXS Inc., 2013)'
_computing_data_reduction 'SAINT V8.34A (Bruker AXS Inc., 2013)'
_computing_structure_refinement 'SHELXL-2014 (Sheldrick, 2014)'
_diffrn_ambient_temperature 100.(2)
_diffrn_detector_area_resol_mean 10.4167
_diffrn_measured_fraction_theta_full 0.997
_diffrn_measured_fraction_theta_max 0.997
_diffrn_measurement_device_type 'Bruker AXS D8 Venture fixed-chi'
_diffrn_measurement_method 'omega-scan, CMOS PHOTON 100'
_diffrn_radiation_monochromator Triumph
_diffrn_radiation_type 'Mo K\a'
_diffrn_radiation_wavelength 0.71073
_diffrn_reflns_av_R_equivalents 0.0253
_diffrn_reflns_av_unetI/netI 0.0240
_diffrn_reflns_limit_h_max 13
_diffrn_reflns_limit_h_min -13
_diffrn_reflns_limit_k_max 15
_diffrn_reflns_limit_k_min -19
_diffrn_reflns_limit_l_max 30
_diffrn_reflns_limit_l_min -44
_diffrn_reflns_number 23622
_diffrn_reflns_theta_full 27.50
_diffrn_reflns_theta_max 27.50
_diffrn_reflns_theta_min 2.94
_diffrn_source_type fine-focus
_exptl_absorpt_coefficient_mu 2.960
_exptl_absorpt_correction_T_max 0.49
_exptl_absorpt_correction_T_min 0.37
_exptl_absorpt_correction_type multi-scan
_exptl_absorpt_process_details 'SADABS V2014/3 (Bruker AXS Inc.)'
_exptl_crystal_colour colourless
_exptl_crystal_density_diffrn 1.564
_exptl_crystal_density_method 'not measured'
_exptl_crystal_description 'irregular fragment'
_exptl_crystal_F_000 2640
_exptl_crystal_size_max 0.380
_exptl_crystal_size_mid 0.371
_exptl_crystal_size_min 0.278
_refine_diff_density_max 0.657
_refine_diff_density_min -0.564
_refine_ls_extinction_method none
_refine_ls_goodness_of_fit_ref 1.068
_refine_ls_hydrogen_treatment riding
_refine_ls_matrix_type full
_refine_ls_number_parameters 363
_refine_ls_number_reflns 6338
_refine_ls_number_restraints 0
_refine_ls_restrained_S_all 1.068
_refine_ls_R_factor_all 0.0399
_refine_ls_R_factor_gt 0.0327
_refine_ls_shift/su_max 0.001
_refine_ls_shift/su_mean 0.000
_refine_ls_structure_factor_coef Fsqd
_refine_ls_weighting_details 'w=1/[\s^2^(Fo^2^)+(0.0365P)^2^+7.8371P] where P=(Fo^2^+2Fc^2^)/3'
_refine_ls_weighting_scheme calc
_refine_ls_wR_factor_gt 0.0781
_refine_ls_wR_factor_ref 0.0813
_reflns_number_gt 5528
_reflns_number_total 6338
_reflns_threshold_expression 'I > 2\s(I)'
_cod_data_source_file jo7b00397_si_002.cif
_cod_data_source_block I
_cod_database_code 4032455

loop_
_space_group_symop_operation_xyz
'x, y, z'
'-x+1/2, -y, z+1/2'
'-x, y+1/2, -z+1/2'
'x+1/2, -y+1/2, -z'
'-x, -y, -z'
'x-1/2, y, -z-1/2'
'x, -y-1/2, z-1/2'
'-x-1/2, y-1/2, z'

loop_
_atom_site_type_symbol
_atom_site_label
_atom_site_fract_x
_atom_site_fract_y
_atom_site_fract_z
_atom_site_U_iso_or_equiv
_atom_site_adp_type
_atom_site_calc_flag
_atom_site_refinement_flags_adp
_atom_site_refinement_flags_posn
_atom_site_occupancy
Br Br1 -0.37672(2) 0.03660(2) 0.19541(2) 0.01714(7) Uani d . . 1
Br Br2 0.42232(3) -0.01549(2) -0.08831(2) 0.02373(8) Uani d . . 1
O O1 0.21117(16) 0.63375(10) 0.17700(5) 0.0189(3) Uani d . . 1
O O2 0.57739(17) 0.56480(12) 0.06801(5) 0.0229(4) Uani d . . 1
C C1 0.2988(2) 0.62161(14) 0.14848(7) 0.0152(4) Uani d . . 1
C C2 0.3815(2) 0.54962(14) 0.15445(6) 0.0132(4) Uani d . . 1
C C3 0.3681(2) 0.49498(15) 0.19116(6) 0.0140(4) Uani d . . 1
H H3 0.3607 0.537 0.2136 0.017 Uiso calc U R 1
C C4 0.4818(2) 0.43794(15) 0.19826(7) 0.0156(4) Uani d . . 1
H H4 0.4918 0.4127 0.2234 0.019 Uiso calc U R 1
C C5 0.5682(2) 0.42074(15) 0.17188(7) 0.0152(4) Uani d . . 1
H H5 0.6348 0.3824 0.179 0.018 Uiso calc U R 1
C C6 0.5675(2) 0.45824(14) 0.13131(7) 0.0140(4) Uani d . . 1
H H6 0.6526 0.4831 0.1262 0.017 Uiso calc U R 1
C C7 0.4744(2) 0.53333(14) 0.12689(7) 0.0140(4) Uani d . . 1
C C8 0.4835(2) 0.58715(15) 0.09366(7) 0.0167(4) Uani d . . 1
C C9 0.4022(2) 0.65696(15) 0.08820(7) 0.0185(5) Uani d . . 1
H H9 0.4092 0.6933 0.0657 0.022 Uiso calc U R 1
C C10 0.3096(2) 0.67416(15) 0.11578(7) 0.0183(5) Uani d . . 1
H H10 0.2537 0.7223 0.112 0.022 Uiso calc U R 1
C C11 0.2529(2) 0.43452(14) 0.19193(6) 0.0130(4) Uani d . . 1
C C12 0.1720(2) 0.42397(14) 0.16070(6) 0.0146(4) Uani d . . 1
H H12 0.1833 0.4591 0.138 0.018 Uiso calc U R 1
C C13 0.0750(2) 0.36323(15) 0.16197(6) 0.0154(4) Uani d . . 1
H H13 0.0216 0.3575 0.14 0.019 Uiso calc U R 1
C C14 0.0536(2) 0.31035(14) 0.19454(6) 0.0126(4) Uani d . . 1
C C15 0.1338(2) 0.32200(15) 0.22636(6) 0.0152(4) Uani d . . 1
H H15 0.1213 0.2877 0.2493 0.018 Uiso calc U R 1
C C16 0.2309(2) 0.38248(15) 0.22514(6) 0.0153(4) Uani d . . 1
H H16 0.2837 0.3889 0.2472 0.018 Uiso calc U R 1
C C17 -0.0505(2) 0.24526(14) 0.19549(6) 0.0140(4) Uani d . . 1
C C18 -0.1498(2) 0.25056(18) 0.16962(8) 0.0280(6) Uani d . . 1
H H18 -0.1517 0.2979 0.1514 0.034 Uiso calc U R 1
C C19 -0.2467(3) 0.18913(18) 0.16939(8) 0.0282(6) Uani d . . 1
H H19 -0.3123 0.1934 0.1509 0.034 Uiso calc U R 1
C C20 -0.2455(2) 0.12197(15) 0.19657(6) 0.0156(4) Uani d . . 1
C C21 -0.1512(2) 0.11526(16) 0.22364(7) 0.0199(5) Uani d . . 1
H H21 -0.1525 0.0696 0.2427 0.024 Uiso calc U R 1
C C22 -0.0537(2) 0.17632(16) 0.22269(7) 0.0182(5) Uani d . . 1
H H22 0.0125 0.171 0.241 0.022 Uiso calc U R 1
C C23 0.5451(2) 0.38445(14) 0.10166(6) 0.0142(4) Uani d . . 1
C C24 0.6435(2) 0.33151(16) 0.08916(7) 0.0188(5) Uani d . . 1
H H24 0.7251 0.3422 0.099 0.023 Uiso calc U R 1
C C25 0.6250(2) 0.26351(16) 0.06271(7) 0.0195(5) Uani d . . 1
H H25 0.6937 0.2276 0.0552 0.023 Uiso calc U R 1
C C26 0.5072(2) 0.24682(15) 0.04689(6) 0.0156(4) Uani d . . 1
C C27 0.4083(2) 0.29975(15) 0.05971(7) 0.0172(5) Uani d . . 1
H H27 0.3268 0.2897 0.0497 0.021 Uiso calc U R 1
C C28 0.4266(2) 0.36662(15) 0.08674(7) 0.0164(4) Uani d . . 1
H H28 0.3573 0.4009 0.0953 0.02 Uiso calc U R 1
C C29 0.4874(2) 0.17949(15) 0.01601(7) 0.0165(4) Uani d . . 1
C C30 0.5829(2) 0.15983(16) -0.01036(7) 0.0196(5) Uani d . . 1
H H30 0.6621 0.1873 -0.0072 0.024 Uiso calc U R 1
C C31 0.5654(2) 0.10127(16) -0.04110(7) 0.0208(5) Uani d . . 1
H H31 0.6316 0.0888 -0.0587 0.025 Uiso calc U R 1
C C32 0.4495(2) 0.06130(15) -0.04552(7) 0.0188(5) Uani d . . 1
C C33 0.3525(2) 0.07923(16) -0.01966(7) 0.0201(5) Uani d . . 1
H H33 0.2732 0.0519 -0.0231 0.024 Uiso calc U R 1
C C34 0.3722(2) 0.13699(16) 0.01098(7) 0.0199(5) Uani d . . 1
H H34 0.3065 0.148 0.029 0.024 Uiso calc U R 1
C C35 0.1231(2) 0.70329(16) 0.17058(8) 0.0209(5) Uani d . . 1
H H35A 0.1675 0.7597 0.168 0.031 Uiso calc U R 1
H H35B 0.0653 0.7065 0.1927 0.031 Uiso calc U R 1
H H35C 0.0759 0.6913 0.1467 0.031 Uiso calc U R 1
C C36 0.5769(3) 0.60848(18) 0.03136(8) 0.0272(6) Uani d . . 1
H H36A 0.4967 0.5982 0.0183 0.041 Uiso calc U R 1
H H36B 0.6448 0.5852 0.0151 0.041 Uiso calc U R 1
H H36C 0.5888 0.6722 0.0353 0.041 Uiso calc U R 1

loop_
_atom_site_aniso_label
_atom_site_aniso_U_11
_atom_site_aniso_U_22
_atom_site_aniso_U_33
_atom_site_aniso_U_12
_atom_site_aniso_U_13
_atom_site_aniso_U_23
Br1 0.01770(11) 0.01705(11) 0.01668(12) -0.00336(8) -0.00019(9) 0.00090(9)
Br2 0.03306(15) 0.02126(12) 0.01689(12) -0.00193(10) -0.00182(10) -0.00314(9)
O1 0.0229(9) 0.0130(8) 0.0208(8) 0.0047(7) 0.0028(7) 0.0011(7)
O2 0.0225(9) 0.0239(9) 0.0222(9) 0.0048(7) 0.0069(7) 0.0113(7)
C1 0.0152(10) 0.0124(10) 0.0181(11) -0.0013(8) -0.0021(9) -0.0022(9)
C2 0.0158(10) 0.0096(9) 0.0141(10) -0.0025(8) -0.0041(8) -0.0006(8)
C3 0.0170(11) 0.0117(9) 0.0133(10) 0.0008(8) -0.0022(8) -0.0001(8)
C4 0.0182(11) 0.0140(10) 0.0147(10) -0.0009(8) -0.0064(9) 0.0029(8)
C5 0.0154(11) 0.0135(10) 0.0168(11) -0.0003(8) -0.0062(9) 0.0031(8)
C6 0.0131(10) 0.0135(10) 0.0153(10) 0.0001(8) -0.0016(8) 0.0016(9)
C7 0.0139(10) 0.0099(9) 0.0183(11) -0.0016(8) -0.0039(9) 0.0002(8)
C8 0.0157(11) 0.0156(10) 0.0188(11) -0.0013(9) -0.0008(9) 0.0020(9)
C9 0.0217(12) 0.0144(10) 0.0194(11) -0.0024(9) -0.0027(9) 0.0072(9)
C10 0.0190(12) 0.0123(10) 0.0236(12) 0.0010(9) -0.0040(9) 0.0025(9)
C11 0.0144(10) 0.0095(9) 0.0150(10) 0.0030(8) -0.0001(8) -0.0012(8)
C12 0.0183(11) 0.0123(10) 0.0133(10) 0.0005(9) -0.0006(9) 0.0015(8)
C13 0.0167(11) 0.0161(10) 0.0135(10) 0.0023(9) -0.0028(8) 0.0009(9)
C14 0.0135(10) 0.0099(9) 0.0144(10) 0.0034(8) 0.0024(8) -0.0008(8)
C15 0.0197(11) 0.0148(10) 0.0111(10) 0.0012(9) 0.0007(8) 0.0016(8)
C16 0.0189(11) 0.0151(10) 0.0119(10) 0.0017(9) -0.0018(8) -0.0015(8)
C17 0.0150(10) 0.0119(10) 0.0152(10) 0.0025(8) 0.0022(8) 0.0002(8)
C18 0.0262(14) 0.0270(13) 0.0308(14) -0.0075(11) -0.0097(11) 0.0183(11)
C19 0.0235(13) 0.0309(14) 0.0301(14) -0.0061(11) -0.0112(11) 0.0127(12)
C20 0.0133(10) 0.0139(10) 0.0195(11) -0.0007(8) 0.0033(9) -0.0012(9)
C21 0.0249(12) 0.0168(11) 0.0180(11) -0.0026(9) -0.0013(9) 0.0037(9)
C22 0.0202(12) 0.0200(11) 0.0143(11) -0.0011(9) -0.0022(9) 0.0020(9)
C23 0.0171(10) 0.0132(10) 0.0122(10) -0.0006(8) -0.0017(8) 0.0030(8)
C24 0.0151(11) 0.0225(11) 0.0187(11) 0.0028(9) -0.0040(9) 0.0024(10)
C25 0.0169(11) 0.0211(11) 0.0207(12) 0.0042(9) -0.0005(9) 0.0001(10)
C26 0.0180(11) 0.0160(10) 0.0129(10) -0.0003(9) 0.0010(8) 0.0049(9)
C27 0.0144(11) 0.0205(11) 0.0167(11) -0.0019(9) -0.0009(9) 0.0021(9)
C28 0.0130(10) 0.0182(11) 0.0179(11) 0.0018(9) 0.0016(9) 0.0006(9)
C29 0.0213(12) 0.0145(10) 0.0136(10) 0.0015(9) -0.0011(9) 0.0030(8)
C30 0.0190(11) 0.0211(11) 0.0188(11) -0.0013(9) 0.0002(9) -0.0001(9)
C31 0.0255(13) 0.0207(12) 0.0162(11) 0.0018(10) 0.0025(9) -0.0011(9)
C32 0.0284(13) 0.0156(11) 0.0124(10) 0.0005(9) -0.0026(9) -0.0010(9)
C33 0.0198(12) 0.0198(11) 0.0209(12) -0.0044(9) -0.0023(9) 0.0018(10)
C34 0.0199(12) 0.0208(11) 0.0189(11) 0.0002(9) 0.0038(9) 0.0006(9)
C35 0.0191(12) 0.0154(11) 0.0281(13) 0.0049(9) 0.0022(10) 0.0001(10)
C36 0.0279(13) 0.0304(14) 0.0235(13) 0.0032(11) 0.0072(11) 0.0129(11)

loop_
_atom_type_symbol
_atom_type_description
_atom_type_scat_dispersion_real
_atom_type_scat_dispersion_imag
_atom_type_scat_source
C C 0.0033 0.0016 'International Tables Vol C Tables 4.2.6.8 and 6.1.1.4'
H H 0.0000 0.0000 'International Tables Vol C Tables 4.2.6.8 and 6.1.1.4'
O O 0.0106 0.0060 'International Tables Vol C Tables 4.2.6.8 and 6.1.1.4'
Br Br -0.2901 2.4595 'International Tables Vol C Tables 4.2.6.8 and 6.1.1.4'

loop_
_geom_angle_atom_site_label_1
_geom_angle_atom_site_label_2
_geom_angle_atom_site_label_3
_geom_angle
C1 O1 C35 116.15(18)
C8 O2 C36 116.68(19)
O1 C1 C10 124.2(2)
O1 C1 C2 115.32(19)
C10 C1 C2 120.5(2)
C7 C2 C1 118.9(2)
C7 C2 C3 122.40(19)
C1 C2 C3 118.7(2)
C4 C3 C2 111.65(19)
C4 C3 C11 107.77(18)
C2 C3 C11 114.52(18)
C5 C4 C3 124.5(2)
C4 C5 C6 123.9(2)
C5 C6 C7 112.18(19)
C5 C6 C23 110.04(18)
C7 C6 C23 112.07(18)
C2 C7 C8 119.8(2)
C2 C7 C6 122.2(2)
C8 C7 C6 118.0(2)
O2 C8 C9 124.1(2)
O2 C8 C7 115.3(2)
C9 C8 C7 120.6(2)
C8 C9 C10 119.9(2)
C1 C10 C9 120.3(2)
C12 C11 C16 117.3(2)
C12 C11 C3 123.83(19)
C16 C11 C3 118.81(19)
C13 C12 C11 121.3(2)
C12 C13 C14 121.9(2)
C13 C14 C15 117.0(2)
C13 C14 C17 121.3(2)
C15 C14 C17 121.7(2)
C16 C15 C14 121.3(2)
C15 C16 C11 121.3(2)
C18 C17 C22 116.8(2)
C18 C17 C14 121.5(2)
C22 C17 C14 121.7(2)
C17 C18 C19 122.4(2)
C20 C19 C18 118.7(2)
C21 C20 C19 121.2(2)
C21 C20 Br1 120.33(17)
C19 C20 Br1 118.50(18)
C20 C21 C22 119.0(2)
C21 C22 C17 121.8(2)
C24 C23 C28 117.7(2)
C24 C23 C6 120.4(2)
C28 C23 C6 121.9(2)
C25 C24 C23 121.4(2)
C24 C25 C26 121.2(2)
C25 C26 C27 117.3(2)
C25 C26 C29 122.0(2)
C27 C26 C29 120.6(2)
C28 C27 C26 121.4(2)
C27 C28 C23 121.0(2)
C30 C29 C34 117.8(2)
C30 C29 C26 120.2(2)
C34 C29 C26 121.9(2)
C31 C30 C29 121.9(2)
C32 C31 C30 118.7(2)
C31 C32 C33 120.8(2)
C31 C32 Br2 119.25(18)
C33 C32 Br2 119.90(18)
C34 C33 C32 119.6(2)
C33 C34 C29 121.2(2)

loop_
_geom_bond_atom_site_label_1
_geom_bond_atom_site_label_2
_geom_bond_distance
Br1 C20 1.906(2)
Br2 C32 1.893(2)
O1 C1 1.368(3)
O1 C35 1.428(3)
O2 C8 1.378(3)
O2 C36 1.420(3)
C1 C10 1.379(3)
C1 C2 1.416(3)
C2 C7 1.394(3)
C2 C3 1.512(3)
C3 C4 1.510(3)
C3 C11 1.534(3)
C4 C5 1.319(3)
C5 C6 1.502(3)
C6 C7 1.516(3)
C6 C23 1.527(3)
C7 C8 1.403(3)
C8 C9 1.379(3)
C9 C10 1.394(3)
C11 C12 1.386(3)
C11 C16 1.404(3)
C12 C13 1.385(3)
C13 C14 1.392(3)
C14 C15 1.399(3)
C14 C17 1.486(3)
C15 C16 1.384(3)
C17 C18 1.386(3)
C17 C22 1.398(3)
C18 C19 1.391(4)
C19 C20 1.377(3)
C20 C21 1.375(3)
C21 C22 1.392(3)
C23 C24 1.389(3)
C23 C28 1.393(3)
C24 C25 1.384(3)
C25 C26 1.395(3)
C26 C27 1.397(3)
C26 C29 1.483(3)
C27 C28 1.385(3)
C29 C30 1.396(3)
C29 C34 1.399(3)
C30 C31 1.389(3)
C31 C32 1.388(4)
C32 C33 1.392(3)
C33 C34 1.382(3)
